data_1527634
loop_
_publ_author_name
'Kihlborg, L.'

_publ_section_title
;
 Crystal structure studies on monoclinic and orthorhombic Mo4 O11
;
_journal_name_full 'Arkiv foer Kemi'
_journal_page_first 365
_journal_page_last 377
_journal_volume 21
_journal_year 1963
_chemical_formula_sum 'Mo4 O11'
_space_group_IT_number 14
_symmetry_space_group_name_Hall '-P 2yab'
_symmetry_space_group_name_H-M 'P 1 21/a 1'
_cell_angle_alpha 90
_cell_angle_beta 94.28
_cell_angle_gamma 90
_cell_formula_units_Z 4
_cell_length_a 24.54
_cell_length_b 5.439
_cell_length_c 6.701
_cell_volume 891.909
_citation_journal_id_ASTM ARKEAD
_cod_data_source_file Kihlborg_ARKEAD_1963_1677.cif
_cod_data_source_block Mo4O11
_cod_original_cell_volume 891.9088
_cod_original_sg_symbol_Hall '-P 2ybc (z,y,-x)'
_cod_database_code 1527634

loop_
_symmetry_equiv_pos_as_xyz
x,y,z
-x+1/2,y+1/2,-z
-x,-y,-z
x-1/2,-y-1/2,z

loop_
_atom_site_label
_atom_site_type_symbol
_atom_site_fract_x
_atom_site_fract_y
_atom_site_fract_z
_atom_site_occupancy
_atom_site_U_iso_or_equiv
O4 O-2 0.0876 0.2324 0.123 1 0.0
O11 O-2 0.2488 0.9966 0.4852 1 0.0
O9 O-2 0.1822 0.959 0.1361 1 0.0
O5 O-2 0.1278 0.5164 0.827 1 0.0
O2 O-2 0.0616 0.4412 0.4932 1 0.0
O10 O-2 0.2185 0.2292 0.8322 1 0.0
Mo1 Mo+5 0.04325 0.21434 0.31397 1 0.0
Mo3 Mo+5 0.1631 0.22622 0.9959 1 0.0
O1 O-2 0.0251 0.7447 0.7811 1 0.0
O8 O-2 0.1899 0.4501 0.173 1 0.0
O7 O-2 0.1539 0.729 0.493 1 0.0
O3 O-2 0.0519 0.9228 0.4262 1 0.0
Mo2 Mo+5 0.10168 0.73691 0.65713 1 0.0
O6 O-2 0.12 0.0121 0.7862 1 0.0
Mo4 Mo+5 0.22091 0.72936 0.33434 1 0.0
